data_7216846
loop_
_publ_author_name
'Hu, Fei-Long'
'Wang, Shu-Long'
'Wu, Bing'
'Yu, Hong'
'Wang, Fan'
'Lang, Jian-Ping'

_publ_section_title
;
 Ligand geometry-directed assembly of seven entangled coordination
 polymers
;
_journal_issue 28
_journal_name_full CrystEngComm
_journal_page_first 6354
_journal_paper_doi 10.1039/c3ce42545b
_journal_volume 16
_journal_year 2014
_chemical_formula_sum 'C57 H49 Mn3 N5 O20'
_chemical_formula_weight 1284.80
_chemical_name_systematic
; 
 ? 
;
_space_group_IT_number 9
_symmetry_cell_setting monoclinic
_symmetry_space_group_name_Hall 'C -2yc'
_symmetry_space_group_name_H-M 'C 1 c 1'
_atom_sites_solution_hydrogens geom
_atom_sites_solution_primary direct
_atom_sites_solution_secondary difmap
_audit_creation_method SHELXL-97
_cell_angle_alpha 90.00
_cell_angle_beta 101.312(7)
_cell_angle_gamma 90.00
_cell_formula_units_Z 4
_cell_length_a 13.226(8)
_cell_length_b 19.610(13)
_cell_length_c 23.292(15)
_cell_measurement_reflns_used 8370
_cell_measurement_temperature 296(2)
_cell_measurement_theta_max 27.19
_cell_measurement_theta_min 2.21
_cell_volume 5924(7)
_computing_cell_refinement 'Bruker SMART'
_computing_data_collection 'Bruker SMART'
_computing_data_reduction 'Bruker SHELXTL'
_computing_molecular_graphics 'Bruker SHELXTL'
_computing_publication_material 'Bruker SHELXTL'
_computing_structure_refinement 'SHELXL-97 (Sheldrick, 1997)'
_computing_structure_solution 'SHELXS-97 (Sheldrick, 1990)'
_diffrn_ambient_temperature 296(2)
_diffrn_measured_fraction_theta_full 0.997
_diffrn_measured_fraction_theta_max 0.997
_diffrn_measurement_device_type 'CCD area detector'
_diffrn_measurement_method 'phi and omega scans'
_diffrn_radiation_monochromator graphite
_diffrn_radiation_source 'fine-focus sealed tube'
_diffrn_radiation_type MoK\a
_diffrn_radiation_wavelength 0.71073
_diffrn_reflns_av_R_equivalents 0.0265
_diffrn_reflns_av_sigmaI/netI 0.0490
_diffrn_reflns_limit_h_max 15
_diffrn_reflns_limit_h_min -15
_diffrn_reflns_limit_k_max 23
_diffrn_reflns_limit_k_min -22
_diffrn_reflns_limit_l_max 27
_diffrn_reflns_limit_l_min -27
_diffrn_reflns_number 16522
_diffrn_reflns_theta_full 25.01
_diffrn_reflns_theta_max 25.01
_diffrn_reflns_theta_min 1.78
_exptl_absorpt_coefficient_mu 0.708
_exptl_absorpt_correction_T_max 0.8713
_exptl_absorpt_correction_T_min 0.8655
_exptl_absorpt_correction_type multi-scan
_exptl_absorpt_process_details sadabs
_exptl_crystal_colour yellow
_exptl_crystal_density_diffrn 1.441
_exptl_crystal_density_method 'not measured'
_exptl_crystal_description Block
_exptl_crystal_F_000 2628
_exptl_crystal_size_max 0.21
_exptl_crystal_size_mid 0.20
_exptl_crystal_size_min 0.20
_refine_diff_density_max 0.920
_refine_diff_density_min -0.463
_refine_diff_density_rms 0.058
_refine_ls_abs_structure_details 'Flack H D (1983), Acta Cryst. A39, 876-881'
_refine_ls_abs_structure_Flack 0.00
_refine_ls_extinction_method none
_refine_ls_goodness_of_fit_ref 1.026
_refine_ls_hydrogen_treatment constr
_refine_ls_matrix_type full
_refine_ls_number_parameters 768
_refine_ls_number_reflns 9677
_refine_ls_number_restraints 2
_refine_ls_restrained_S_all 1.026
_refine_ls_R_factor_all 0.0431
_refine_ls_R_factor_gt 0.0399
_refine_ls_shift/su_max 0.000
_refine_ls_shift/su_mean 0.000
_refine_ls_structure_factor_coef Fsqd
_refine_ls_weighting_details 'calc w=1/[\s^2^(Fo^2^)+(0.0613P)^2^+4.0635P] where P=(Fo^2^+2Fc^2^)/3'
_refine_ls_weighting_scheme calc
_refine_ls_wR_factor_gt 0.1038
_refine_ls_wR_factor_ref 0.1067
_reflns_number_gt 9087
_reflns_number_total 9677
_reflns_threshold_expression >2sigma(I)
_cod_data_source_file c3ce42545b2.cif
_cod_data_source_block 3
_cod_depositor_comments
;
The following automatic conversions were performed:

'_symmetry_cell_setting' value 'Monoclinic' changed to 'monoclinic'
according to
/usr/data/users/saulius/crontab/automatic-downloads/rss-feeds/RSC/lib/dictionaries/cif_core.dic
dictionary named 'cif_core.dic' version 2.4.2 from 2011-04-26.

Automatic conversion script
Id: cif_fix_values 2281 2013-09-26 08:29:07Z andrius 
;
_cod_original_cell_volume 5923(7)
_cod_original_sg_symbol_H-M Cc
_cod_database_code 7216846

loop_
_symmetry_equiv_pos_as_xyz
'x, y, z'
'x, -y, z+1/2'
'x+1/2, y+1/2, z'
'x+1/2, -y+1/2, z+1/2'

loop_
_atom_site_label
_atom_site_type_symbol
_atom_site_fract_x
_atom_site_fract_y
_atom_site_fract_z
_atom_site_U_iso_or_equiv
_atom_site_adp_type
_atom_site_occupancy
_atom_site_symmetry_multiplicity
_atom_site_calc_flag
_atom_site_refinement_flags
Mn1 Mn 1.03648(4) 0.03128(3) 0.06445(2) 0.03009(13) Uani 1 1 d .
Mn2 Mn 0.78059(4) 0.34423(3) -0.03640(3) 0.03240(14) Uani 1 1 d .
Mn3 Mn 0.90116(4) 0.18705(3) 0.02502(2) 0.02588(12) Uani 1 1 d .
N1 N 0.8738(3) 0.43787(18) -0.00447(17) 0.0444(9) Uani 1 1 d .
N2 N 0.9248(3) 0.54508(16) 0.01058(16) 0.0391(8) Uani 1 1 d .
N3 N 0.8941(3) 0.83179(16) 0.01599(17) 0.0412(8) Uani 1 1 d .
N4 N 0.9398(3) -0.06050(17) 0.03246(18) 0.0440(9) Uani 1 1 d .
N5 N 0.3342(4) 0.9678(3) 0.3007(2) 0.0678(12) Uani 1 1 d .
O2 O 0.2841(5) 1.0016(3) 0.2053(2) 0.114(2) Uani 1 1 d .
O3 O 0.9380(2) 0.05192(16) 0.12395(14) 0.0474(7) Uani 1 1 d .
O4 O 0.8221(2) 0.12655(16) 0.07801(13) 0.0478(7) Uani 1 1 d .
O5 O 0.5622(3) -0.00708(19) 0.24970(16) 0.0622(10) Uani 1 1 d .
O6 O 0.7084(2) 0.34648(14) 0.05010(13) 0.0402(7) Uani 1 1 d .
O7 O 0.8503(2) 0.28983(12) 0.04900(11) 0.0333(6) Uani 1 1 d .
O8 O 0.8019(3) 0.2119(2) 0.30608(15) 0.0715(12) Uani 1 1 d .
O9 O 0.9816(3) 0.24298(17) -0.03046(15) 0.0575(9) Uani 1 1 d .
O10 O 0.8963(3) 0.32457(18) -0.08690(15) 0.0532(8) Uani 1 1 d .
O11 O 1.0359(2) 0.19843(15) 0.09148(14) 0.0454(7) Uani 1 1 d .
O12 O 1.1416(2) 0.10858(15) 0.10170(14) 0.0450(7) Uani 1 1 d .
O13 O 0.9542(2) 0.09189(13) -0.01356(12) 0.0363(6) Uani 1 1 d .
O14 O 1.0915(2) 0.03559(15) -0.02630(12) 0.0433(7) Uani 1 1 d .
O15 O 0.7539(3) 0.18503(18) -0.03253(15) 0.0544(8) Uani 1 1 d .
O16 O 0.6788(2) 0.27009(15) -0.08735(14) 0.0483(8) Uani 1 1 d .
O17 O 0.6649(4) 0.4128(2) -0.0823(3) 0.114(2) Uani 1 1 d .
H17B H 0.6426 0.4399 -0.0592 0.137 Uiso 1 1 d R
H17C H 0.6147 0.3917 -0.1032 0.137 Uiso 1 1 d R
O18 O 0.9550(2) 0.16416(19) -0.28093(14) 0.0573(9) Uani 1 1 d .
O19 O 1.1592(3) -0.03549(16) 0.10461(15) 0.0597(10) Uani 1 1 d .
H19 H 1.1594 -0.0697 0.0844 0.072 Uiso 1 1 d R
H19B H 1.2052 -0.0295 0.1378 0.072 Uiso 1 1 d R
O20 O 0.5714(9) 0.4190(6) 0.7508(12) 0.423(16) Uani 1 1 d .
O21 O 0.5157(11) 0.4078(5) 0.8467(7) 0.264(8) Uani 1 1 d .
C1 C 1.0162(3) 0.07313(18) -0.04692(16) 0.0320(8) Uani 1 1 d .
C2 C 0.9956(3) 0.09458(19) -0.10869(17) 0.0321(8) Uani 1 1 d .
C3 C 0.9110(3) 0.13464(19) -0.13196(16) 0.0335(8) Uani 1 1 d .
H3 H 0.8642 0.1458 -0.1084 0.040 Uiso 1 1 calc R
C4 C 0.8938(3) 0.1586(2) -0.18877(19) 0.0388(9) Uani 1 1 d .
H4 H 0.8365 0.1856 -0.2029 0.047 Uiso 1 1 calc R
C5 C 0.9620(3) 0.1423(2) -0.22450(18) 0.0394(9) Uani 1 1 d .
C6 C 1.0472(3) 0.1002(2) -0.20282(18) 0.0467(11) Uani 1 1 d .
H6 H 1.0920 0.0877 -0.2272 0.056 Uiso 1 1 calc R
C7 C 1.0644(3) 0.0776(2) -0.14650(19) 0.0439(10) Uani 1 1 d .
H7 H 1.1218 0.0507 -0.1325 0.053 Uiso 1 1 calc R
C8 C 0.8699(3) 0.2060(3) -0.30491(19) 0.0455(10) Uani 1 1 d .
C9 C 0.9714(3) -0.1243(2) 0.0344(2) 0.0432(10) Uani 1 1 d .
H9 H 1.0397 -0.1374 0.0472 0.052 Uiso 1 1 calc R
C10 C 1.3788(4) 0.2249(3) 0.1992(2) 0.0537(12) Uani 1 1 d .
H10 H 1.4396 0.2052 0.2191 0.064 Uiso 1 1 calc R
C11 C 1.2969(3) 0.1843(2) 0.1736(2) 0.0474(11) Uani 1 1 d .
H11 H 1.3023 0.1371 0.1766 0.057 Uiso 1 1 calc R
C12 C 1.2075(3) 0.2135(2) 0.14354(17) 0.0341(8) Uani 1 1 d .
C13 C 1.1982(4) 0.2837(2) 0.1405(2) 0.0468(10) Uani 1 1 d .
H13 H 1.1366 0.3035 0.1217 0.056 Uiso 1 1 calc R
C14 C 1.2807(4) 0.3248(2) 0.1653(2) 0.0538(12) Uani 1 1 d .
H14 H 1.2761 0.3720 0.1621 0.065 Uiso 1 1 calc R
C15 C 1.1210(3) 0.1697(2) 0.10976(17) 0.0344(8) Uani 1 1 d .
C16 C 0.8510(3) 0.08154(19) 0.11546(17) 0.0361(9) Uani 1 1 d .
C17 C 0.7773(3) 0.06078(19) 0.15383(16) 0.0328(8) Uani 1 1 d .
C18 C 0.6787(3) 0.0875(2) 0.14607(19) 0.0419(10) Uani 1 1 d .
H18 H 0.6591 0.1216 0.1184 0.050 Uiso 1 1 calc R
C19 C 0.6093(4) 0.0645(2) 0.1785(2) 0.0504(11) Uani 1 1 d .
H19A H 0.5435 0.0833 0.1727 0.060 Uiso 1 1 calc R
C20 C 0.6369(3) 0.0139(2) 0.2196(2) 0.0428(10) Uani 1 1 d .
C21 C 0.7351(4) -0.0114(2) 0.2297(2) 0.0500(12) Uani 1 1 d .
H21 H 0.7554 -0.0437 0.2590 0.060 Uiso 1 1 calc R
C22 C 0.8048(4) 0.0112(2) 0.1962(2) 0.0469(11) Uani 1 1 d .
H22 H 0.8708 -0.0073 0.2024 0.056 Uiso 1 1 calc R
C23 C 0.5919(3) -0.0577(2) 0.2926(2) 0.0480(11) Uani 1 1 d .
C24 C 0.7188(4) 0.2581(3) 0.3783(2) 0.0528(11) Uani 1 1 d .
H24 H 0.7729 0.2889 0.3883 0.063 Uiso 1 1 calc R
C25 C 0.7181(4) 0.2129(3) 0.3344(2) 0.0544(13) Uani 1 1 d .
C26 C 0.6388(4) 0.1670(3) 0.3195(2) 0.0589(13) Uani 1 1 d .
H26 H 0.6396 0.1360 0.2893 0.071 Uiso 1 1 calc R
C27 C 0.7899(3) 0.2375(2) 0.24954(19) 0.0464(10) Uani 1 1 d .
C28 C 0.7004(3) 0.2673(2) 0.21931(19) 0.0464(11) Uani 1 1 d .
H28 H 0.6427 0.2711 0.2364 0.056 Uiso 1 1 calc R
C29 C 0.6981(3) 0.2916(2) 0.1628(2) 0.0421(9) Uani 1 1 d .
H29 H 0.6385 0.3122 0.1423 0.051 Uiso 1 1 calc R
C30 C 0.7822(3) 0.28560(19) 0.13700(17) 0.0328(8) Uani 1 1 d .
C31 C 0.8728(3) 0.2553(2) 0.16859(18) 0.0398(9) Uani 1 1 d .
H31 H 0.9304 0.2510 0.1514 0.048 Uiso 1 1 calc R
C32 C 0.8765(3) 0.2322(3) 0.22465(19) 0.0452(10) Uani 1 1 d .
H32 H 0.9369 0.2131 0.2458 0.054 Uiso 1 1 calc R
C33 C 0.7799(3) 0.30865(18) 0.07546(17) 0.0318(8) Uani 1 1 d .
C34 C 0.9705(3) 0.2847(2) -0.07226(19) 0.0401(10) Uani 1 1 d .
C35 C 1.1368(3) 0.2419(2) -0.0914(2) 0.0448(10) Uani 1 1 d .
H35 H 1.1369 0.2109 -0.0612 0.054 Uiso 1 1 calc R
C36 C 1.0568(3) 0.2871(2) -0.10577(18) 0.0373(9) Uani 1 1 d .
C37 C 1.0577(4) 0.3332(3) -0.1507(2) 0.0523(11) Uani 1 1 d .
H37 H 1.0040 0.3642 -0.1609 0.063 Uiso 1 1 calc R
C38 C 0.6975(3) 0.2085(2) -0.07767(18) 0.0359(9) Uani 1 1 d .
C39 C 0.6520(3) 0.1561(2) -0.12284(17) 0.0355(8) Uani 1 1 d .
C40 C 0.6070(4) 0.1746(2) -0.1792(2) 0.0476(10) Uani 1 1 d .
H40 H 0.5970 0.2205 -0.1887 0.057 Uiso 1 1 calc R
C41 C 0.5764(4) 0.1250(3) -0.2220(2) 0.0550(12) Uani 1 1 d .
H41 H 0.5458 0.1375 -0.2600 0.066 Uiso 1 1 calc R
C42 C 0.6329(4) 0.0380(2) -0.1514(2) 0.0532(12) Uani 1 1 d .
H42 H 0.6396 -0.0080 -0.1417 0.064 Uiso 1 1 calc R
C43 C 0.6642(3) 0.0872(2) -0.10971(19) 0.0451(10) Uani 1 1 d .
H43 H 0.6943 0.0740 -0.0718 0.054 Uiso 1 1 calc R
C44 C 0.9798(4) 0.4402(3) 0.0118(3) 0.0651(15) Uani 1 1 d .
H44 H 1.0228 0.4023 0.0161 0.078 Uiso 1 1 calc R
C45 C 1.0123(4) 0.5050(2) 0.0206(3) 0.0638(15) Uani 1 1 d .
H45 H 1.0802 0.5198 0.0312 0.077 Uiso 1 1 calc R
C46 C 0.8442(3) 0.5016(2) -0.0041(2) 0.0403(9) Uani 1 1 d .
H46 H 0.7756 0.5154 -0.0130 0.048 Uiso 1 1 calc R
C47 C 0.9186(3) 0.61799(19) 0.01296(19) 0.0378(9) Uani 1 1 d .
C48 C 0.9981(4) 0.6579(2) 0.0005(2) 0.0522(12) Uani 1 1 d .
H48 H 1.0562 0.6376 -0.0090 0.063 Uiso 1 1 calc R
C49 C 0.9901(3) 0.7283(2) 0.0022(2) 0.0519(12) Uani 1 1 d .
H49 H 1.0436 0.7554 -0.0054 0.062 Uiso 1 1 calc R
C50 C 0.9032(3) 0.7579(2) 0.01520(18) 0.0374(9) Uani 1 1 d .
C51 C 0.8250(3) 0.7184(2) 0.0277(2) 0.0452(10) Uani 1 1 d .
H51 H 0.7667 0.7391 0.0366 0.054 Uiso 1 1 calc R
C52 C 0.8318(3) 0.6482(2) 0.0273(2) 0.0436(10) Uani 1 1 d .
H52 H 0.7791 0.6215 0.0365 0.052 Uiso 1 1 calc R
C53 C 0.8065(4) 0.8702(3) 0.0012(3) 0.0752(19) Uani 1 1 d .
H53 H 0.7401 0.8546 -0.0135 0.090 Uiso 1 1 calc R
C54 C 0.8367(4) 0.9358(2) 0.0125(3) 0.0702(17) Uani 1 1 d .
H54 H 0.7925 0.9731 0.0073 0.084 Uiso 1 1 calc R
C55 C 0.3388(10) 1.0356(5) 0.3228(4) 0.139(4) Uani 1 1 d .
H55A H 0.3807 1.0630 0.3025 0.209 Uiso 1 1 calc R
H55B H 0.3683 1.0352 0.3638 0.209 Uiso 1 1 calc R
H55C H 0.2705 1.0544 0.3168 0.209 Uiso 1 1 calc R
C56 C 0.3570(6) 0.9126(4) 0.3414(4) 0.100(2) Uani 1 1 d .
H56A H 0.3136 0.9156 0.3699 0.151 Uiso 1 1 calc R
H56B H 0.4280 0.9151 0.3609 0.151 Uiso 1 1 calc R
H56C H 0.3448 0.8700 0.3209 0.151 Uiso 1 1 calc R
C57 C 0.3069(5) 0.9574(4) 0.2431(3) 0.0837(19) Uani 1 1 d .
H57 H 0.3050 0.9124 0.2303 0.100 Uiso 1 1 calc R

loop_
_atom_site_aniso_label
_atom_site_aniso_U_11
_atom_site_aniso_U_22
_atom_site_aniso_U_33
_atom_site_aniso_U_23
_atom_site_aniso_U_13
_atom_site_aniso_U_12
Mn1 0.0319(3) 0.0219(3) 0.0356(3) 0.0002(2) 0.0044(2) 0.0032(2)
Mn2 0.0374(3) 0.0217(3) 0.0368(3) 0.0027(2) 0.0042(2) 0.0022(2)
Mn3 0.0295(3) 0.0218(2) 0.0272(3) 0.0024(2) 0.0076(2) 0.0038(2)
N1 0.044(2) 0.0288(19) 0.057(2) -0.0035(16) 0.0005(17) -0.0042(15)
N2 0.0412(19) 0.0252(16) 0.051(2) -0.0062(14) 0.0094(16) -0.0013(14)
N3 0.0363(18) 0.0238(16) 0.062(2) -0.0082(15) 0.0061(16) -0.0027(15)
N4 0.043(2) 0.0253(17) 0.061(2) -0.0006(15) 0.0026(17) -0.0001(15)
N5 0.061(3) 0.074(3) 0.066(3) -0.003(2) 0.004(2) -0.012(2)
O2 0.147(5) 0.092(3) 0.074(3) 0.000(3) -0.051(3) 0.004(3)
O3 0.0503(19) 0.0492(17) 0.0479(17) 0.0033(14) 0.0227(14) 0.0025(15)
O4 0.0491(17) 0.0497(18) 0.0476(18) 0.0157(14) 0.0164(14) -0.0039(14)
O5 0.0526(19) 0.073(2) 0.068(2) 0.0434(18) 0.0284(17) 0.0178(17)
O6 0.0361(15) 0.0408(16) 0.0430(16) 0.0035(12) 0.0063(12) 0.0104(12)
O7 0.0425(15) 0.0250(13) 0.0360(14) 0.0015(11) 0.0163(12) 0.0058(11)
O8 0.053(2) 0.124(3) 0.0431(19) 0.033(2) 0.0240(16) 0.027(2)
O9 0.073(2) 0.0518(19) 0.058(2) 0.0110(16) 0.0372(17) -0.0047(16)
O10 0.0474(18) 0.061(2) 0.056(2) 0.0003(15) 0.0206(15) 0.0024(16)
O11 0.0326(16) 0.0432(16) 0.0556(19) -0.0096(14) -0.0031(13) 0.0062(12)
O12 0.0360(16) 0.0340(16) 0.062(2) -0.0113(13) 0.0010(13) -0.0011(12)
O13 0.0433(15) 0.0287(13) 0.0398(15) 0.0007(11) 0.0151(12) 0.0072(11)
O14 0.0423(17) 0.0491(17) 0.0377(16) 0.0053(12) 0.0060(13) 0.0199(13)
O15 0.0453(18) 0.066(2) 0.0434(18) -0.0057(16) -0.0122(15) 0.0016(15)
O16 0.0499(18) 0.0347(17) 0.057(2) -0.0102(13) 0.0016(15) 0.0015(13)
O17 0.121(4) 0.032(2) 0.154(5) 0.010(2) -0.057(4) 0.008(2)
O18 0.0500(19) 0.078(2) 0.0467(18) 0.0260(16) 0.0173(15) 0.0329(17)
O19 0.067(2) 0.0399(17) 0.059(2) -0.0156(15) -0.0225(17) 0.0223(16)
O20 0.135(8) 0.169(10) 0.87(5) -0.089(17) -0.136(15) 0.018(7)
O21 0.329(16) 0.127(7) 0.40(2) 0.073(10) 0.235(16) 0.032(8)
C1 0.036(2) 0.0268(18) 0.033(2) -0.0002(15) 0.0066(16) 0.0025(15)
C2 0.0298(19) 0.0299(18) 0.037(2) -0.0022(15) 0.0067(15) 0.0034(15)
C3 0.030(2) 0.036(2) 0.035(2) -0.0047(16) 0.0076(16) 0.0054(15)
C4 0.030(2) 0.040(2) 0.045(2) 0.0046(18) 0.0038(17) 0.0119(17)
C5 0.044(2) 0.039(2) 0.035(2) 0.0078(17) 0.0064(18) 0.0090(18)
C6 0.044(2) 0.063(3) 0.035(2) 0.013(2) 0.0127(18) 0.023(2)
C7 0.042(2) 0.054(3) 0.037(2) 0.0041(19) 0.0107(18) 0.022(2)
C8 0.039(2) 0.061(3) 0.037(2) 0.017(2) 0.0072(18) 0.011(2)
C9 0.040(2) 0.028(2) 0.059(3) -0.0025(18) 0.004(2) -0.0012(17)
C10 0.040(2) 0.066(3) 0.048(3) -0.003(2) -0.009(2) -0.005(2)
C11 0.042(2) 0.039(2) 0.054(3) 0.0023(19) -0.007(2) -0.0003(18)
C12 0.0294(19) 0.035(2) 0.037(2) -0.0071(16) 0.0023(16) -0.0011(16)
C13 0.045(3) 0.037(2) 0.054(3) -0.0131(19) 0.001(2) 0.0018(19)
C14 0.060(3) 0.038(2) 0.060(3) -0.015(2) 0.003(2) -0.003(2)
C15 0.032(2) 0.036(2) 0.036(2) -0.0055(16) 0.0079(16) -0.0031(16)
C16 0.050(2) 0.0275(19) 0.034(2) -0.0016(16) 0.0159(18) -0.0079(17)
C17 0.043(2) 0.0287(19) 0.0292(19) 0.0045(15) 0.0116(16) 0.0001(16)
C18 0.049(2) 0.039(2) 0.038(2) 0.0176(18) 0.0102(19) 0.0016(18)
C19 0.045(2) 0.049(3) 0.059(3) 0.023(2) 0.017(2) 0.011(2)
C20 0.045(2) 0.040(2) 0.047(2) 0.0124(19) 0.0182(19) 0.0049(18)
C21 0.056(3) 0.046(2) 0.055(3) 0.026(2) 0.027(2) 0.015(2)
C22 0.044(2) 0.044(2) 0.058(3) 0.015(2) 0.024(2) 0.0159(19)
C23 0.041(2) 0.053(3) 0.057(3) 0.025(2) 0.025(2) 0.006(2)
C24 0.048(3) 0.063(3) 0.051(3) 0.011(2) 0.017(2) -0.004(2)
C25 0.044(3) 0.080(4) 0.044(3) 0.019(2) 0.021(2) 0.016(2)
C26 0.068(3) 0.071(3) 0.043(3) -0.010(2) 0.025(2) 0.013(3)
C27 0.048(3) 0.060(3) 0.035(2) 0.010(2) 0.0179(19) 0.007(2)
C28 0.042(2) 0.065(3) 0.037(2) 0.004(2) 0.0192(19) 0.012(2)
C29 0.035(2) 0.049(2) 0.044(2) 0.0073(19) 0.0118(18) 0.0104(18)
C30 0.033(2) 0.0304(19) 0.036(2) -0.0010(15) 0.0085(16) 0.0006(15)
C31 0.033(2) 0.052(2) 0.038(2) -0.0003(18) 0.0164(17) 0.0049(18)
C32 0.032(2) 0.069(3) 0.034(2) 0.005(2) 0.0055(17) 0.011(2)
C33 0.034(2) 0.0240(17) 0.040(2) -0.0035(15) 0.0128(16) 0.0010(15)
C34 0.046(2) 0.036(2) 0.044(2) -0.0109(18) 0.0219(19) -0.0089(18)
C35 0.050(3) 0.044(2) 0.042(2) 0.0017(19) 0.015(2) -0.002(2)
C36 0.045(2) 0.034(2) 0.036(2) -0.0089(16) 0.0158(18) -0.0126(17)
C37 0.062(3) 0.053(3) 0.046(3) 0.012(2) 0.022(2) 0.004(2)
C38 0.025(2) 0.044(2) 0.039(2) -0.0118(18) 0.0072(17) -0.0010(16)
C39 0.030(2) 0.040(2) 0.038(2) -0.0066(16) 0.0084(16) 0.0037(15)
C40 0.056(3) 0.039(2) 0.045(3) -0.0022(19) 0.004(2) 0.005(2)
C41 0.053(3) 0.068(3) 0.040(2) -0.011(2) 0.001(2) 0.002(2)
C42 0.060(3) 0.035(2) 0.068(3) -0.010(2) 0.023(3) -0.001(2)
C43 0.054(3) 0.042(2) 0.041(2) -0.0023(19) 0.012(2) 0.0047(19)
C44 0.043(3) 0.041(3) 0.105(5) -0.013(3) -0.003(3) 0.009(2)
C45 0.040(3) 0.042(3) 0.102(4) -0.025(3) -0.005(3) 0.001(2)
C46 0.035(2) 0.032(2) 0.054(3) 0.0018(18) 0.0098(18) -0.0015(17)
C47 0.038(2) 0.0236(19) 0.054(3) -0.0046(16) 0.0138(19) -0.0022(16)
C48 0.042(2) 0.033(2) 0.089(4) -0.006(2) 0.031(2) -0.0019(18)
C49 0.043(3) 0.029(2) 0.091(4) -0.006(2) 0.032(2) -0.0075(18)
C50 0.041(2) 0.0247(19) 0.047(3) -0.0054(16) 0.0094(19) -0.0024(17)
C51 0.046(2) 0.035(2) 0.060(3) -0.0066(19) 0.023(2) 0.0022(18)
C52 0.042(2) 0.034(2) 0.061(3) -0.0041(19) 0.023(2) -0.0082(17)
C53 0.039(3) 0.036(3) 0.139(6) -0.010(3) -0.010(3) 0.000(2)
C54 0.050(3) 0.027(2) 0.124(5) -0.009(3) -0.007(3) 0.005(2)
C55 0.188(10) 0.118(7) 0.101(7) -0.029(5) 0.003(7) -0.047(7)
C56 0.077(5) 0.129(6) 0.102(6) 0.033(5) 0.033(4) -0.008(4)
C57 0.074(4) 0.075(4) 0.091(5) -0.014(4) -0.010(4) -0.007(3)

loop_
_atom_type_symbol
_atom_type_description
_atom_type_scat_dispersion_real
_atom_type_scat_dispersion_imag
_atom_type_scat_source
C C 0.0033 0.0016 'International Tables Vol C Tables 4.2.6.8 and 6.1.1.4'
H H 0.0000 0.0000 'International Tables Vol C Tables 4.2.6.8 and 6.1.1.4'
N N 0.0061 0.0033 'International Tables Vol C Tables 4.2.6.8 and 6.1.1.4'
O O 0.0106 0.0060 'International Tables Vol C Tables 4.2.6.8 and 6.1.1.4'
Mn Mn 0.3368 0.7283 'International Tables Vol C Tables 4.2.6.8 and 6.1.1.4'

loop_
_geom_angle_atom_site_label_1
_geom_angle_atom_site_label_2
_geom_angle_atom_site_label_3
_geom_angle
_geom_angle_site_symmetry_1
_geom_angle_site_symmetry_3
O3 Mn1 O12 91.91(13) . .
O3 Mn1 O19 109.88(14) . .
O12 Mn1 O19 83.06(13) . .
O3 Mn1 N4 89.27(14) . .
O12 Mn1 N4 172.25(13) . .
O19 Mn1 N4 89.34(14) . .
O3 Mn1 O13 99.46(12) . .
O12 Mn1 O13 97.26(12) . .
O19 Mn1 O13 150.65(13) . .
N4 Mn1 O13 90.09(13) . .
O3 Mn1 O14 155.93(11) . .
O12 Mn1 O14 92.77(12) . .
O19 Mn1 O14 94.13(13) . .
N4 Mn1 O14 89.26(13) . .
O13 Mn1 O14 56.52(10) . .
O10 Mn2 O17 110.7(2) . .
O10 Mn2 O16 90.72(14) . .
O17 Mn2 O16 80.95(15) . .
O10 Mn2 N1 85.64(14) . .
O17 Mn2 N1 86.83(16) . .
O16 Mn2 N1 165.11(13) . .
O10 Mn2 O7 100.63(12) . .
O17 Mn2 O7 148.0(2) . .
O16 Mn2 O7 105.33(12) . .
N1 Mn2 O7 89.54(12) . .
O10 Mn2 O6 155.84(12) . .
O17 Mn2 O6 92.5(2) . .
O16 Mn2 O6 99.53(12) . .
N1 Mn2 O6 89.43(13) . .
O7 Mn2 O6 55.63(10) . .
O4 Mn3 O11 94.20(13) . .
O4 Mn3 O9 177.04(14) . .
O11 Mn3 O9 86.61(15) . .
O4 Mn3 O15 82.08(14) . .
O11 Mn3 O15 170.78(13) . .
O9 Mn3 O15 97.53(15) . .
O4 Mn3 O7 98.72(11) . .
O11 Mn3 O7 88.51(11) . .
O9 Mn3 O7 84.14(12) . .
O15 Mn3 O7 83.75(12) . .
O4 Mn3 O13 89.80(12) . .
O11 Mn3 O13 95.48(11) . .
O9 Mn3 O13 87.30(12) . .
O15 Mn3 O13 92.94(12) . .
O7 Mn3 O13 170.33(10) . .
C46 N1 C44 104.8(4) . .
C46 N1 Mn2 129.3(3) . .
C44 N1 Mn2 125.3(3) . .
C46 N2 C45 106.0(3) . .
C46 N2 C47 126.1(4) . .
C45 N2 C47 127.8(4) . .
C9 N3 C53 106.4(4) 1_565 .
C9 N3 C50 125.7(4) 1_565 .
C53 N3 C50 127.8(4) . .
C9 N4 C54 104.6(4) . 1_545
C9 N4 Mn1 126.4(3) . .
C54 N4 Mn1 128.7(3) 1_545 .
C57 N5 C55 119.3(7) . .
C57 N5 C56 122.1(6) . .
C55 N5 C56 118.6(7) . .
C16 O3 Mn1 129.8(3) . .
C16 O4 Mn3 133.0(3) . .
C20 O5 C23 116.2(3) . .
C33 O6 Mn2 89.8(2) . .
C33 O7 Mn3 132.2(2) . .
C33 O7 Mn2 94.5(2) . .
Mn3 O7 Mn2 107.08(11) . .
C27 O8 C25 119.3(4) . .
C34 O9 Mn3 143.8(3) . .
C34 O10 Mn2 124.8(3) . .
C15 O11 Mn3 140.0(3) . .
C15 O12 Mn1 126.9(3) . .
C1 O13 Mn3 139.9(2) . .
C1 O13 Mn1 94.1(2) . .
Mn3 O13 Mn1 104.73(12) . .
C1 O14 Mn1 90.2(2) . .
C38 O15 Mn3 147.1(3) . .
C38 O16 Mn2 118.1(3) . .
Mn2 O17 H17B 112.1 . .
Mn2 O17 H17C 112.3 . .
H17B O17 H17C 109.8 . .
C5 O18 C8 117.3(3) . .
Mn1 O19 H19 109.6 . .
Mn1 O19 H19B 128.6 . .
H19 O19 H19B 121.8 . .
O14 C1 O13 119.2(3) . .
O14 C1 C2 121.5(3) . .
O13 C1 C2 119.3(3) . .
C3 C2 C7 117.1(4) . .
C3 C2 C1 121.6(3) . .
C7 C2 C1 121.3(3) . .
C4 C3 C2 122.4(3) . .
C4 C3 H3 118.8 . .
C2 C3 H3 118.8 . .
C5 C4 C3 119.7(4) . .
C5 C4 H4 120.1 . .
C3 C4 H4 120.1 . .
O18 C5 C4 125.3(4) . .
O18 C5 C6 115.3(4) . .
C4 C5 C6 119.4(4) . .
C7 C6 C5 120.5(4) . .
C7 C6 H6 119.8 . .
C5 C6 H6 119.8 . .
C6 C7 C2 120.9(4) . .
C6 C7 H7 119.5 . .
C2 C7 H7 119.5 . .
C10 C8 C14 121.5(4) 4_454 4_454
C10 C8 O18 119.8(4) 4_454 .
C14 C8 O18 118.6(4) 4_454 .
N4 C9 N3 112.5(4) . 1_545
N4 C9 H9 123.8 . .
N3 C9 H9 123.8 1_545 .
C8 C10 C11 119.5(4) 4 .
C8 C10 H10 120.2 4 .
C11 C10 H10 120.2 . .
C12 C11 C10 120.2(4) . .
C12 C11 H11 119.9 . .
C10 C11 H11 119.9 . .
C11 C12 C13 119.9(4) . .
C11 C12 C15 120.9(4) . .
C13 C12 C15 119.0(4) . .
C12 C13 C14 120.1(4) . .
C12 C13 H13 119.9 . .
C14 C13 H13 119.9 . .
C8 C14 C13 118.6(4) 4 .
C8 C14 H14 120.7 4 .
C13 C14 H14 120.7 . .
O12 C15 O11 125.8(4) . .
O12 C15 C12 117.0(3) . .
O11 C15 C12 117.1(3) . .
O4 C16 O3 125.3(4) . .
O4 C16 C17 117.5(4) . .
O3 C16 C17 117.2(3) . .
C22 C17 C18 118.0(3) . .
C22 C17 C16 120.3(4) . .
C18 C17 C16 121.6(3) . .
C19 C18 C17 121.2(4) . .
C19 C18 H18 119.4 . .
C17 C18 H18 119.4 . .
C18 C19 C20 120.3(4) . .
C18 C19 H19A 119.9 . .
C20 C19 H19A 119.9 . .
C21 C20 C19 119.6(4) . .
C21 C20 O5 123.7(4) . .
C19 C20 O5 116.7(4) . .
C20 C21 C22 119.9(4) . .
C20 C21 H21 120.0 . .
C22 C21 H21 120.0 . .
C17 C22 C21 120.9(4) . .
C17 C22 H22 119.5 . .
C21 C22 H22 119.5 . .
C42 C23 C41 121.5(4) 2 2
C42 C23 O5 118.7(4) 2 .
C41 C23 O5 119.8(5) 2 .
C25 C24 C35 119.2(5) . 4_455
C25 C24 H24 120.4 . .
C35 C24 H24 120.4 4_455 .
C24 C25 C26 120.8(4) . .
C24 C25 O8 118.6(5) . .
C26 C25 O8 120.5(5) . .
C25 C26 C37 120.1(5) . 4_455
C25 C26 H26 120.0 . .
C37 C26 H26 120.0 4_455 .
C28 C27 C32 120.9(4) . .
C28 C27 O8 124.2(4) . .
C32 C27 O8 114.8(4) . .
C27 C28 C29 118.9(4) . .
C27 C28 H28 120.6 . .
C29 C28 H28 120.6 . .
C30 C29 C28 121.1(4) . .
C30 C29 H29 119.5 . .
C28 C29 H29 119.5 . .
C29 C30 C31 119.2(4) . .
C29 C30 C33 121.9(4) . .
C31 C30 C33 118.8(3) . .
C32 C31 C30 120.2(3) . .
C32 C31 H31 119.9 . .
C30 C31 H31 119.9 . .
C31 C32 C27 119.7(4) . .
C31 C32 H32 120.2 . .
C27 C32 H32 120.2 . .
O6 C33 O7 120.1(4) . .
O6 C33 C30 120.0(3) . .
O7 C33 C30 119.9(3) . .
O10 C34 O9 125.8(4) . .
O10 C34 C36 118.3(4) . .
O9 C34 C36 115.9(4) . .
C36 C35 C24 120.8(4) . 4_554
C36 C35 H35 119.6 . .
C24 C35 H35 119.6 4_554 .
C35 C36 C37 119.1(4) . .
C35 C36 C34 118.8(4) . .
C37 C36 C34 122.2(4) . .
C36 C37 C26 119.9(5) . 4_554
C36 C37 H37 120.0 . .
C26 C37 H37 120.0 4_554 .
O16 C38 O15 125.0(4) . .
O16 C38 C39 119.8(4) . .
O15 C38 C39 115.1(4) . .
C40 C39 C43 118.4(4) . .
C40 C39 C38 121.5(4) . .
C43 C39 C38 119.8(4) . .
C39 C40 C41 120.5(4) . .
C39 C40 H40 119.8 . .
C41 C40 H40 119.8 . .
C23 C41 C40 119.1(5) 2_554 .
C23 C41 H41 120.4 2_554 .
C40 C41 H41 120.4 . .
C23 C42 C43 118.9(4) 2_554 .
C23 C42 H42 120.5 2_554 .
C43 C42 H42 120.5 . .
C42 C43 C39 121.5(4) . .
C42 C43 H43 119.3 . .
C39 C43 H43 119.3 . .
C45 C44 N1 110.5(4) . .
C45 C44 H44 124.7 . .
N1 C44 H44 124.7 . .
C44 C45 N2 106.3(4) . .
C44 C45 H45 126.9 . .
N2 C45 H45 126.9 . .
N1 C46 N2 112.3(4) . .
N1 C46 H46 123.8 . .
N2 C46 H46 123.8 . .
C48 C47 C52 120.4(4) . .
C48 C47 N2 120.3(4) . .
C52 C47 N2 119.4(3) . .
C49 C48 C47 119.4(4) . .
C49 C48 H48 120.3 . .
C47 C48 H48 120.3 . .
C50 C49 C48 120.0(4) . .
C50 C49 H49 120.0 . .
C48 C49 H49 120.0 . .
C51 C50 C49 120.5(4) . .
C51 C50 N3 119.5(4) . .
C49 C50 N3 120.0(4) . .
C50 C51 C52 120.7(4) . .
C50 C51 H51 119.7 . .
C52 C51 H51 119.7 . .
C51 C52 C47 119.0(4) . .
C51 C52 H52 120.5 . .
C47 C52 H52 120.5 . .
C54 C53 N3 105.7(4) . .
C54 C53 H53 127.2 . .
N3 C53 H53 127.2 . .
N4 C54 C53 110.9(4) 1_565 .
N4 C54 H54 124.6 1_565 .
C53 C54 H54 124.6 . .
N5 C55 H55A 109.5 . .
N5 C55 H55B 109.5 . .
H55A C55 H55B 109.5 . .
N5 C55 H55C 109.5 . .
H55A C55 H55C 109.5 . .
H55B C55 H55C 109.5 . .
N5 C56 H56A 109.5 . .
N5 C56 H56B 109.5 . .
H56A C56 H56B 109.5 . .
N5 C56 H56C 109.5 . .
H56A C56 H56C 109.5 . .
H56B C56 H56C 109.5 . .
O2 C57 N5 126.4(7) . .
O2 C57 H57 116.8 . .
N5 C57 H57 116.8 . .

loop_
_geom_bond_atom_site_label_1
_geom_bond_atom_site_label_2
_geom_bond_distance
_geom_bond_site_symmetry_2
Mn1 O3 2.118(3) .
Mn1 O12 2.123(3) .
Mn1 O19 2.152(3) .
Mn1 N4 2.248(4) .
Mn1 O13 2.263(3) .
Mn1 O14 2.368(3) .
Mn2 O10 2.141(3) .
Mn2 O17 2.156(4) .
Mn2 O16 2.170(3) .
Mn2 N1 2.255(4) .
Mn2 O7 2.286(3) .
Mn2 O6 2.393(3) .
Mn3 O4 2.129(3) .
Mn3 O11 2.131(3) .
Mn3 O9 2.131(3) .
Mn3 O15 2.138(3) .
Mn3 O7 2.230(3) .
Mn3 O13 2.242(3) .
N1 C46 1.309(6) .
N1 C44 1.380(6) .
N2 C46 1.356(5) .
N2 C45 1.380(6) .
N2 C47 1.434(5) .
N3 C9 1.342(5) 1_565
N3 C53 1.368(6) .
N3 C50 1.454(5) .
N4 C9 1.316(6) .
N4 C54 1.353(6) 1_545
N5 C57 1.335(9) .
N5 C55 1.422(10) .
N5 C56 1.433(8) .
O2 C57 1.230(9) .
O3 C16 1.270(5) .
O4 C16 1.247(5) .
O5 C20 1.381(5) .
O5 C23 1.409(5) .
O6 C33 1.255(5) .
O7 C33 1.267(5) .
O8 C27 1.389(5) .
O8 C25 1.397(5) .
O9 C34 1.258(6) .
O10 C34 1.248(6) .
O11 C15 1.255(5) .
O12 C15 1.252(5) .
O13 C1 1.289(5) .
O14 C1 1.256(5) .
O15 C38 1.252(5) .
O16 C38 1.244(5) .
O17 H17B 0.8498 .
O17 H17C 0.8500 .
O18 C5 1.368(5) .
O18 C8 1.417(5) .
O19 H19 0.8202 .
O19 H19B 0.8927 .
C1 C2 1.472(6) .
C2 C3 1.387(5) .
C2 C7 1.424(6) .
C3 C4 1.380(6) .
C3 H3 0.9300 .
C4 C5 1.379(6) .
C4 H4 0.9300 .
C5 C6 1.408(6) .
C6 C7 1.361(6) .
C6 H6 0.9300 .
C7 H7 0.9300 .
C8 C10 1.362(7) 4_454
C8 C14 1.384(7) 4_454
C9 N3 1.342(5) 1_545
C9 H9 0.9300 .
C10 C8 1.362(7) 4
C10 C11 1.382(6) .
C10 H10 0.9300 .
C11 C12 1.375(6) .
C11 H11 0.9300 .
C12 C13 1.384(6) .
C12 C15 1.520(5) .
C13 C14 1.387(7) .
C13 H13 0.9300 .
C14 C8 1.384(7) 4
C14 H14 0.9300 .
C16 C17 1.503(5) .
C17 C22 1.383(6) .
C17 C18 1.383(6) .
C18 C19 1.375(6) .
C18 H18 0.9300 .
C19 C20 1.378(6) .
C19 H19A 0.9300 .
C20 C21 1.368(6) .
C21 C22 1.392(6) .
C21 H21 0.9300 .
C22 H22 0.9300 .
C23 C42 1.366(8) 2
C23 C41 1.367(7) 2
C24 C25 1.351(8) .
C24 C35 1.405(6) 4_455
C24 H24 0.9300 .
C25 C26 1.375(8) .
C26 C37 1.388(7) 4_455
C26 H26 0.9300 .
C27 C28 1.383(6) .
C27 C32 1.386(6) .
C28 C29 1.395(6) .
C28 H28 0.9300 .
C29 C30 1.369(6) .
C29 H29 0.9300 .
C30 C31 1.409(6) .
C30 C33 1.498(6) .
C31 C32 1.374(6) .
C31 H31 0.9300 .
C32 H32 0.9300 .
C34 C36 1.505(5) .
C35 C36 1.370(6) .
C35 C24 1.405(6) 4_554
C35 H35 0.9300 .
C36 C37 1.384(6) .
C37 C26 1.388(7) 4_554
C37 H37 0.9300 .
C38 C39 1.509(6) .
C39 C40 1.380(6) .
C39 C43 1.388(6) .
C40 C41 1.395(7) .
C40 H40 0.9300 .
C41 C23 1.367(7) 2_554
C41 H41 0.9300 .
C42 C23 1.366(8) 2_554
C42 C43 1.375(7) .
C42 H42 0.9300 .
C43 H43 0.9300 .
C44 C45 1.343(7) .
C44 H44 0.9300 .
C45 H45 0.9300 .
C46 H46 0.9300 .
C47 C48 1.386(6) .
C47 C52 1.390(6) .
C48 C49 1.385(6) .
C48 H48 0.9300 .
C49 C50 1.374(6) .
C49 H49 0.9300 .
C50 C51 1.369(6) .
C51 C52 1.380(6) .
C51 H51 0.9300 .
C52 H52 0.9300 .
C53 C54 1.358(7) .
C53 H53 0.9300 .
C54 N4 1.353(6) 1_565
C54 H54 0.9300 .
C55 H55A 0.9600 .
C55 H55B 0.9600 .
C55 H55C 0.9600 .
C56 H56A 0.9600 .
C56 H56B 0.9600 .
C56 H56C 0.9600 .
C57 H57 0.9300 .

loop_
_geom_torsion_atom_site_label_1
_geom_torsion_atom_site_label_2
_geom_torsion_atom_site_label_3
_geom_torsion_atom_site_label_4
_geom_torsion
_geom_torsion_site_symmetry_1
_geom_torsion_site_symmetry_4
O10 Mn2 N1 C46 127.6(4) . .
O17 Mn2 N1 C46 16.5(4) . .
O16 Mn2 N1 C46 51.3(7) . .
O7 Mn2 N1 C46 -131.7(4) . .
O6 Mn2 N1 C46 -76.1(4) . .
O10 Mn2 N1 C44 -42.8(4) . .
O17 Mn2 N1 C44 -153.9(5) . .
O16 Mn2 N1 C44 -119.1(6) . .
O7 Mn2 N1 C44 57.9(4) . .
O6 Mn2 N1 C44 113.5(4) . .
O3 Mn1 N4 C9 -119.6(4) . .
O12 Mn1 N4 C9 -20.8(13) . .
O19 Mn1 N4 C9 -9.7(4) . .
O13 Mn1 N4 C9 140.9(4) . .
O14 Mn1 N4 C9 84.4(4) . .
O3 Mn1 N4 C54 53.4(5) . 1_545
O12 Mn1 N4 C54 152.2(9) . 1_545
O19 Mn1 N4 C54 163.3(5) . 1_545
O13 Mn1 N4 C54 -46.0(5) . 1_545
O14 Mn1 N4 C54 -102.5(5) . 1_545
O12 Mn1 O3 C16 106.4(3) . .
O19 Mn1 O3 C16 -170.3(3) . .
N4 Mn1 O3 C16 -81.3(3) . .
O13 Mn1 O3 C16 8.7(4) . .
O14 Mn1 O3 C16 5.3(5) . .
O11 Mn3 O4 C16 -37.1(4) . .
O9 Mn3 O4 C16 69(3) . .
O15 Mn3 O4 C16 151.4(4) . .
O7 Mn3 O4 C16 -126.2(4) . .
O13 Mn3 O4 C16 58.4(4) . .
O10 Mn2 O6 C33 -12.7(4) . .
O17 Mn2 O6 C33 -177.5(2) . .
O16 Mn2 O6 C33 101.2(2) . .
N1 Mn2 O6 C33 -90.7(2) . .
O7 Mn2 O6 C33 -0.9(2) . .
O4 Mn3 O7 C33 -13.5(4) . .
O11 Mn3 O7 C33 -107.5(4) . .
O9 Mn3 O7 C33 165.7(4) . .
O15 Mn3 O7 C33 67.5(4) . .
O13 Mn3 O7 C33 137.9(6) . .
O4 Mn3 O7 Mn2 -126.35(12) . .
O11 Mn3 O7 Mn2 139.63(13) . .
O9 Mn3 O7 Mn2 52.88(14) . .
O15 Mn3 O7 Mn2 -45.38(13) . .
O13 Mn3 O7 Mn2 25.0(7) . .
O10 Mn2 O7 C33 176.0(2) . .
O17 Mn2 O7 C33 7.3(4) . .
O16 Mn2 O7 C33 -90.3(2) . .
N1 Mn2 O7 C33 90.5(2) . .
O6 Mn2 O7 C33 0.9(2) . .
O10 Mn2 O7 Mn3 -47.23(14) . .
O17 Mn2 O7 Mn3 144.0(2) . .
O16 Mn2 O7 Mn3 46.48(14) . .
N1 Mn2 O7 Mn3 -132.71(14) . .
O6 Mn2 O7 Mn3 137.67(15) . .
O4 Mn3 O9 C34 107(3) . .
O11 Mn3 O9 C34 -147.4(5) . .
O15 Mn3 O9 C34 24.4(5) . .
O7 Mn3 O9 C34 -58.5(5) . .
O13 Mn3 O9 C34 117.0(5) . .
O17 Mn2 O10 C34 -177.1(3) . .
O16 Mn2 O10 C34 -96.5(4) . .
N1 Mn2 O10 C34 98.0(4) . .
O7 Mn2 O10 C34 9.3(4) . .
O6 Mn2 O10 C34 19.2(5) . .
O4 Mn3 O11 C15 90.6(5) . .
O9 Mn3 O11 C15 -86.5(5) . .
O15 Mn3 O11 C15 156.4(7) . .
O7 Mn3 O11 C15 -170.7(4) . .
O13 Mn3 O11 C15 0.4(5) . .
O3 Mn1 O12 C15 -53.0(3) . .
O19 Mn1 O12 C15 -162.8(4) . .
N4 Mn1 O12 C15 -151.6(9) . .
O13 Mn1 O12 C15 46.8(3) . .
O14 Mn1 O12 C15 103.4(3) . .
O4 Mn3 O13 C1 -171.0(4) . .
O11 Mn3 O13 C1 -76.8(4) . .
O9 Mn3 O13 C1 9.5(4) . .
O15 Mn3 O13 C1 106.9(4) . .
O7 Mn3 O13 C1 37.2(9) . .
O4 Mn3 O13 Mn1 -55.81(13) . .
O11 Mn3 O13 Mn1 38.39(13) . .
O9 Mn3 O13 Mn1 124.72(14) . .
O15 Mn3 O13 Mn1 -137.87(13) . .
O7 Mn3 O13 Mn1 152.4(6) . .
O3 Mn1 O13 C1 -176.9(2) . .
O12 Mn1 O13 C1 89.9(2) . .
O19 Mn1 O13 C1 1.1(4) . .
N4 Mn1 O13 C1 -87.7(2) . .
O14 Mn1 O13 C1 1.4(2) . .
O3 Mn1 O13 Mn3 38.80(14) . .
O12 Mn1 O13 Mn3 -54.37(13) . .
O19 Mn1 O13 Mn3 -143.1(2) . .
N4 Mn1 O13 Mn3 128.07(14) . .
O14 Mn1 O13 Mn3 -142.88(16) . .
O3 Mn1 O14 C1 2.6(4) . .
O12 Mn1 O14 C1 -98.3(2) . .
O19 Mn1 O14 C1 178.5(2) . .
N4 Mn1 O14 C1 89.2(2) . .
O13 Mn1 O14 C1 -1.4(2) . .
O4 Mn3 O15 C38 169.1(6) . .
O11 Mn3 O15 C38 102.4(10) . .
O9 Mn3 O15 C38 -13.9(6) . .
O7 Mn3 O15 C38 69.4(5) . .
O13 Mn3 O15 C38 -101.5(5) . .
O10 Mn2 O16 C38 75.6(3) . .
O17 Mn2 O16 C38 -173.5(4) . .
N1 Mn2 O16 C38 151.3(5) . .
O7 Mn2 O16 C38 -25.6(3) . .
O6 Mn2 O16 C38 -82.4(3) . .
Mn1 O14 C1 O13 2.4(3) . .
Mn1 O14 C1 C2 -175.9(3) . .
Mn3 O13 C1 O14 116.2(4) . .
Mn1 O13 C1 O14 -2.5(4) . .
Mn3 O13 C1 C2 -65.5(5) . .
Mn1 O13 C1 C2 175.8(3) . .
O14 C1 C2 C3 178.4(4) . .
O13 C1 C2 C3 0.1(6) . .
O14 C1 C2 C7 -4.5(6) . .
O13 C1 C2 C7 177.2(4) . .
C7 C2 C3 C4 -1.2(6) . .
C1 C2 C3 C4 176.0(4) . .
C2 C3 C4 C5 0.4(6) . .
C8 O18 C5 C4 -1.1(7) . .
C8 O18 C5 C6 179.2(4) . .
C3 C4 C5 O18 -178.3(4) . .
C3 C4 C5 C6 1.4(7) . .
O18 C5 C6 C7 177.4(5) . .
C4 C5 C6 C7 -2.4(7) . .
C5 C6 C7 C2 1.5(8) . .
C3 C2 C7 C6 0.2(7) . .
C1 C2 C7 C6 -177.0(4) . .
C5 O18 C8 C10 92.1(5) . 4_454
C5 O18 C8 C14 -91.1(5) . 4_454
C54 N4 C9 N3 0.9(6) 1_545 1_545
Mn1 N4 C9 N3 175.3(3) . 1_545
C8 C10 C11 C12 0.8(7) 4 .
C10 C11 C12 C13 -2.0(7) . .
C10 C11 C12 C15 173.5(4) . .
C11 C12 C13 C14 3.0(7) . .
C15 C12 C13 C14 -172.7(4) . .
C12 C13 C14 C8 -2.7(7) . 4
Mn1 O12 C15 O11 -8.2(6) . .
Mn1 O12 C15 C12 173.3(3) . .
Mn3 O11 C15 O12 -22.4(7) . .
Mn3 O11 C15 C12 156.1(3) . .
C11 C12 C15 O12 -12.5(6) . .
C13 C12 C15 O12 163.1(4) . .
C11 C12 C15 O11 168.8(4) . .
C13 C12 C15 O11 -15.6(6) . .
Mn3 O4 C16 O3 -13.2(6) . .
Mn3 O4 C16 C17 166.5(3) . .
Mn1 O3 C16 O4 -29.1(6) . .
Mn1 O3 C16 C17 151.2(3) . .
O4 C16 C17 C22 -180.0(4) . .
O3 C16 C17 C22 -0.2(6) . .
O4 C16 C17 C18 3.6(6) . .
O3 C16 C17 C18 -176.7(4) . .
C22 C17 C18 C19 -1.4(7) . .
C16 C17 C18 C19 175.2(4) . .
C17 C18 C19 C20 -0.2(8) . .
C18 C19 C20 C21 2.8(8) . .
C18 C19 C20 O5 -179.0(5) . .
C23 O5 C20 C21 -0.4(7) . .
C23 O5 C20 C19 -178.6(5) . .
C19 C20 C21 C22 -3.7(8) . .
O5 C20 C21 C22 178.1(5) . .
C18 C17 C22 C21 0.4(7) . .
C16 C17 C22 C21 -176.2(4) . .
C20 C21 C22 C17 2.2(8) . .
C20 O5 C23 C42 89.8(5) . 2
C20 O5 C23 C41 -92.2(5) . 2
C35 C24 C25 C26 -0.3(7) 4_455 .
C35 C24 C25 O8 -177.7(4) 4_455 .
C27 O8 C25 C24 -107.4(6) . .
C27 O8 C25 C26 75.2(7) . .
C24 C25 C26 C37 0.4(8) . 4_455
O8 C25 C26 C37 177.7(5) . 4_455
C25 O8 C27 C28 3.0(8) . .
C25 O8 C27 C32 -178.1(5) . .
C32 C27 C28 C29 0.6(8) . .
O8 C27 C28 C29 179.5(5) . .
C27 C28 C29 C30 0.8(7) . .
C28 C29 C30 C31 -1.0(7) . .
C28 C29 C30 C33 177.4(4) . .
C29 C30 C31 C32 -0.1(6) . .
C33 C30 C31 C32 -178.5(4) . .
C30 C31 C32 C27 1.4(7) . .
C28 C27 C32 C31 -1.6(8) . .
O8 C27 C32 C31 179.4(4) . .
Mn2 O6 C33 O7 1.6(3) . .
Mn2 O6 C33 C30 -178.3(3) . .
Mn3 O7 C33 O6 -119.6(3) . .
Mn2 O7 C33 O6 -1.6(4) . .
Mn3 O7 C33 C30 60.3(5) . .
Mn2 O7 C33 C30 178.3(3) . .
C29 C30 C33 O6 14.6(6) . .
C31 C30 C33 O6 -167.1(4) . .
C29 C30 C33 O7 -165.3(4) . .
C31 C30 C33 O7 13.0(5) . .
Mn2 O10 C34 O9 10.6(6) . .
Mn2 O10 C34 C36 -167.5(3) . .
Mn3 O9 C34 O10 22.2(8) . .
Mn3 O9 C34 C36 -159.7(4) . .
C24 C35 C36 C37 -0.2(7) 4_554 .
C24 C35 C36 C34 179.5(4) 4_554 .
O10 C34 C36 C35 -177.8(4) . .
O9 C34 C36 C35 3.9(6) . .
O10 C34 C36 C37 1.9(6) . .
O9 C34 C36 C37 -176.4(4) . .
C35 C36 C37 C26 0.1(7) . 4_554
C34 C36 C37 C26 -179.6(4) . 4_554
Mn2 O16 C38 O15 18.0(5) . .
Mn2 O16 C38 C39 -160.9(3) . .
Mn3 O15 C38 O16 -53.9(7) . .
Mn3 O15 C38 C39 125.1(5) . .
O16 C38 C39 C40 12.9(6) . .
O15 C38 C39 C40 -166.1(4) . .
O16 C38 C39 C43 -173.6(4) . .
O15 C38 C39 C43 7.4(5) . .
C43 C39 C40 C41 -1.1(7) . .
C38 C39 C40 C41 172.5(4) . .
C39 C40 C41 C23 -0.2(7) . 2_554
C23 C42 C43 C39 2.1(7) 2_554 .
C40 C39 C43 C42 0.2(7) . .
C38 C39 C43 C42 -173.5(4) . .
C46 N1 C44 C45 -1.2(7) . .
Mn2 N1 C44 C45 171.1(4) . .
N1 C44 C45 N2 1.0(7) . .
C46 N2 C45 C44 -0.4(6) . .
C47 N2 C45 C44 -178.4(5) . .
C44 N1 C46 N2 0.9(6) . .
Mn2 N1 C46 N2 -171.0(3) . .
C45 N2 C46 N1 -0.3(5) . .
C47 N2 C46 N1 177.7(4) . .
C46 N2 C47 C48 -148.7(5) . .
C45 N2 C47 C48 28.9(7) . .
C46 N2 C47 C52 30.7(6) . .
C45 N2 C47 C52 -151.8(5) . .
C52 C47 C48 C49 -0.2(8) . .
N2 C47 C48 C49 179.1(5) . .
C47 C48 C49 C50 -1.2(8) . .
C48 C49 C50 C51 1.4(8) . .
C48 C49 C50 N3 -178.9(5) . .
C9 N3 C50 C51 143.5(5) 1_565 .
C53 N3 C50 C51 -33.1(8) . .
C9 N3 C50 C49 -36.2(7) 1_565 .
C53 N3 C50 C49 147.2(6) . .
C49 C50 C51 C52 -0.3(7) . .
N3 C50 C51 C52 -180.0(4) . .
C50 C51 C52 C47 -1.1(7) . .
C48 C47 C52 C51 1.3(7) . .
N2 C47 C52 C51 -178.0(4) . .
C9 N3 C53 C54 -0.8(7) 1_565 .
C50 N3 C53 C54 176.4(5) . .
N3 C53 C54 N4 1.4(8) . 1_565
C55 N5 C57 O2 -0.2(12) . .
C56 N5 C57 O2 178.5(7) . .
